data_2239044
loop_
_publ_author_name
'Chantrapromma, Suchada'
'Ruanwas, Pumsak'
'Boonnak, Nawong'
'Chidan Kumar, C. S.'
'Fun, Hoong-Kun'

_publ_section_title
;
 1-(2,4-Dinitrophenyl)-2-[(<i>E</i>)-(3,4,5-trimethoxybenzylidene)]hydrazine
;
_journal_coeditor_code SJ5380
_journal_issue 2
_journal_name_full 'Acta Crystallographica Section E'
_journal_page_first o188
_journal_page_last o189
_journal_paper_doi 10.1107/S1600536814001238
_journal_volume 70
_journal_year 2014
_chemical_formula_moiety 'C16 H16 N4 O7'
_chemical_formula_sum 'C16 H16 N4 O7'
_chemical_formula_weight 376.33
_chemical_melting_point_gt 496
_chemical_melting_point_lt 497
_chemical_name_common
;
1-(2,4-Dinitrophenyl)-2-[(<i>E</i>)-(3,4,5-trimethoxybenzylidene)]hydrazine
;
_chemical_name_systematic
;
1-(2,4-Dinitrophenyl)-2-[(<i>E</i>)-(3,4,5-trimethoxybenzylidene)]hydrazine
;
_space_group_IT_number 19
_symmetry_cell_setting orthorhombic
_symmetry_space_group_name_Hall 'P 2ac 2ab'
_symmetry_space_group_name_H-M 'P 21 21 21'
_atom_sites_solution_hydrogens geom
_atom_sites_solution_primary direct
_atom_sites_solution_secondary difmap
_audit_creation_method SHELXL-97
_cell_angle_alpha 90.00
_cell_angle_beta 90.00
_cell_angle_gamma 90.00
_cell_formula_units_Z 4
_cell_length_a 7.4724(4)
_cell_length_b 14.3106(7)
_cell_length_c 16.1549(7)
_cell_measurement_reflns_used 2855
_cell_measurement_temperature 100
_cell_measurement_theta_max 29.99
_cell_measurement_theta_min 2.52
_cell_volume 1727.52(15)
_computing_cell_refinement 'SAINT (Bruker, 2009)'
_computing_data_collection 'APEX2 (Bruker, 2009)'
_computing_data_reduction 'SAINT (Bruker, 2009)'
_computing_molecular_graphics 'SHELXTL (Sheldrick, 2008)'
_computing_publication_material
;
SHELXTL (Sheldrick, 2008), PLATON (Spek, 2009), Mercury (Macrae
<i>et al.</i>,
2008) and
publCIF (Westrip, 2010)
;
_computing_structure_refinement 'SHELXTL (Sheldrick, 2008)'
_computing_structure_solution 'SHELXTL (Sheldrick, 2008)'
_diffrn_ambient_temperature 100
_diffrn_measured_fraction_theta_full 0.998
_diffrn_measured_fraction_theta_max 0.998
_diffrn_measurement_device_type 'Bruker APEXII CCD area detector'
_diffrn_measurement_method '\f and \w scans'
_diffrn_radiation_monochromator graphite
_diffrn_radiation_source 'sealed tube'
_diffrn_radiation_type MoK\a
_diffrn_radiation_wavelength 0.71073
_diffrn_reflns_av_R_equivalents 0.0390
_diffrn_reflns_av_sigmaI/netI 0.0255
_diffrn_reflns_limit_h_max 10
_diffrn_reflns_limit_h_min -10
_diffrn_reflns_limit_k_max 20
_diffrn_reflns_limit_k_min -17
_diffrn_reflns_limit_l_max 22
_diffrn_reflns_limit_l_min -22
_diffrn_reflns_number 20053
_diffrn_reflns_theta_full 29.99
_diffrn_reflns_theta_max 29.99
_diffrn_reflns_theta_min 2.52
_diffrn_standards_number 0
_exptl_absorpt_coefficient_mu 0.116
_exptl_absorpt_correction_T_max 0.9723
_exptl_absorpt_correction_T_min 0.9360
_exptl_absorpt_correction_type multi-scan
_exptl_absorpt_process_details '(SADABS; Bruker, 2009)'
_exptl_crystal_colour orange
_exptl_crystal_density_diffrn 1.447
_exptl_crystal_density_method 'not measured'
_exptl_crystal_description block
_exptl_crystal_F_000 784
_exptl_crystal_size_max 0.58
_exptl_crystal_size_mid 0.30
_exptl_crystal_size_min 0.24
_refine_diff_density_max 0.136
_refine_diff_density_min -0.223
_refine_ls_extinction_method none
_refine_ls_goodness_of_fit_ref 1.083
_refine_ls_hydrogen_treatment mixed
_refine_ls_matrix_type full
_refine_ls_number_parameters 251
_refine_ls_number_reflns 2855
_refine_ls_number_restraints 0
_refine_ls_restrained_S_all 1.083
_refine_ls_R_factor_all 0.0663
_refine_ls_R_factor_gt 0.0476
_refine_ls_shift/su_max 0.001
_refine_ls_shift/su_mean 0.000
_refine_ls_structure_factor_coef Fsqd
_refine_ls_weighting_details 'calc w=1/[\s^2^(Fo^2^)+(0.0489P)^2^+0.1811P] where P=(Fo^2^+2Fc^2^)/3'
_refine_ls_weighting_scheme calc
_refine_ls_wR_factor_gt 0.0989
_refine_ls_wR_factor_ref 0.1072
_reflns_number_gt 2243
_reflns_number_total 2855
_reflns_threshold_expression 'I > 2\s(I)'
_cod_data_source_file sj5380sup1.cf
_cod_data_source_block I
_cod_database_code 2239044
_cod_database_fobs_code 2239044

loop_
_symmetry_equiv_pos_as_xyz
'x, y, z'
'-x+1/2, -y, z+1/2'
'-x, y+1/2, -z+1/2'
'x+1/2, -y+1/2, -z'

loop_
_atom_site_type_symbol
_atom_site_label
_atom_site_fract_x
_atom_site_fract_y
_atom_site_fract_z
_atom_site_U_iso_or_equiv
_atom_site_adp_type
_atom_site_calc_flag
_atom_site_refinement_flags
_atom_site_occupancy
_atom_site_symmetry_multiplicity
O O1 0.4866(3) 0.35711(12) 0.69622(11) 0.0629(5) Uani d . 1 1
O O2 0.4403(4) 0.38109(15) 0.56725(12) 0.0928(9) Uani d . 1 1
O O3 0.2099(3) 0.66252(15) 0.46266(11) 0.0705(6) Uani d . 1 1
O O4 0.1541(4) 0.77886(16) 0.54355(13) 0.0804(7) Uani d . 1 1
O O5 0.6955(2) 0.40878(11) 1.21814(9) 0.0482(4) Uani d . 1 1
O O6 0.6333(2) 0.58591(11) 1.26663(9) 0.0467(4) Uani d . 1 1
O O7 0.5222(3) 0.71519(11) 1.16062(10) 0.0620(5) Uani d . 1 1
N N1 0.4733(3) 0.49707(14) 0.80101(11) 0.0419(4) Uani d . 1 1
H H1N1 0.520(3) 0.4462(17) 0.7932(14) 0.041(7) Uiso d . 1 1
N N2 0.4873(3) 0.53900(13) 0.87742(10) 0.0436(4) Uani d . 1 1
N N3 0.4436(3) 0.40829(14) 0.63849(13) 0.0516(5) Uani d . 1 1
N N4 0.2094(3) 0.69931(16) 0.53100(13) 0.0535(5) Uani d . 1 1
C C1 0.4052(3) 0.54403(15) 0.73618(12) 0.0374(4) Uani d . 1 1
C C2 0.3933(3) 0.50496(15) 0.65539(13) 0.0391(5) Uani d . 1 1
C C3 0.3317(3) 0.55573(17) 0.58869(13) 0.0428(5) Uani d . 1 1
H H3A 0.3279 0.5292 0.5362 0.051 Uiso calc R 1 1
C C4 0.2756(3) 0.64651(16) 0.60122(14) 0.0425(5) Uani d . 1 1
C C5 0.2773(3) 0.68693(16) 0.67997(14) 0.0445(5) Uani d . 1 1
H H5A 0.2349 0.7474 0.6878 0.053 Uiso calc R 1 1
C C6 0.3416(3) 0.63669(16) 0.74534(14) 0.0434(5) Uani d . 1 1
H H6A 0.3438 0.6642 0.7975 0.052 Uiso calc R 1 1
C C7 0.5672(3) 0.48885(17) 0.93111(13) 0.0439(5) Uani d . 1 1
H H7A 0.6149 0.4317 0.9148 0.053 Uiso calc R 1 1
C C8 0.5867(3) 0.51809(16) 1.01780(13) 0.0422(5) Uani d . 1 1
C C9 0.6408(3) 0.45032(17) 1.07387(13) 0.0419(5) Uani d . 1 1
H H9A 0.6717 0.3909 1.0554 0.050 Uiso calc R 1 1
C C10 0.6487(3) 0.47149(16) 1.15789(13) 0.0401(5) Uani d . 1 1
C C11 0.6106(3) 0.56190(16) 1.18476(13) 0.0408(5) Uani d . 1 1
C C12 0.5579(3) 0.63001(15) 1.12739(14) 0.0446(5) Uani d . 1 1
C C13 0.5446(4) 0.60796(16) 1.04410(13) 0.0467(6) Uani d . 1 1
H H13A 0.5080 0.6529 1.0061 0.056 Uiso calc R 1 1
C C14 0.7279(4) 0.31452(17) 1.19216(17) 0.0543(6) Uani d . 1 1
H H14A 0.7677 0.2782 1.2386 0.081 Uiso calc R 1 1
H H14B 0.8182 0.3140 1.1499 0.081 Uiso calc R 1 1
H H14C 0.6193 0.2882 1.1706 0.081 Uiso calc R 1 1
C C15 0.4822(4) 0.5655(2) 1.31779(15) 0.0589(7) Uani d . 1 1
H H15A 0.5073 0.5840 1.3737 0.088 Uiso calc R 1 1
H H15B 0.4581 0.4996 1.3162 0.088 Uiso calc R 1 1
H H15C 0.3797 0.5991 1.2978 0.088 Uiso calc R 1 1
C C16 0.4671(7) 0.78726(19) 1.10517(18) 0.0905(13) Uani d . 1 1
H H16A 0.4494 0.8442 1.1355 0.136 Uiso calc R 1 1
H H16B 0.3571 0.7695 1.0788 0.136 Uiso calc R 1 1
H H16C 0.5578 0.7966 1.0639 0.136 Uiso calc R 1 1

loop_
_atom_site_aniso_label
_atom_site_aniso_U_11
_atom_site_aniso_U_22
_atom_site_aniso_U_33
_atom_site_aniso_U_12
_atom_site_aniso_U_13
_atom_site_aniso_U_23
O1 0.0928(15) 0.0415(8) 0.0545(10) 0.0056(11) -0.0095(11) -0.0040(8)
O2 0.157(3) 0.0725(13) 0.0492(11) 0.0356(16) -0.0179(14) -0.0286(10)
O3 0.0917(15) 0.0789(13) 0.0410(10) -0.0034(13) -0.0048(10) 0.0092(9)
O4 0.1078(19) 0.0642(13) 0.0691(13) 0.0249(14) 0.0022(13) 0.0156(10)
O5 0.0592(11) 0.0459(9) 0.0394(8) 0.0015(8) -0.0075(7) 0.0025(7)
O6 0.0545(10) 0.0552(9) 0.0304(7) -0.0098(8) -0.0006(7) -0.0059(7)
O7 0.1072(16) 0.0410(8) 0.0376(8) 0.0064(11) 0.0011(10) -0.0034(7)
N1 0.0522(12) 0.0412(10) 0.0322(9) 0.0014(10) 0.0006(8) -0.0061(7)
N2 0.0522(12) 0.0476(10) 0.0309(8) -0.0034(9) 0.0013(8) -0.0056(7)
N3 0.0627(14) 0.0454(10) 0.0468(11) 0.0015(11) -0.0025(10) -0.0120(9)
N4 0.0556(13) 0.0585(13) 0.0465(12) -0.0041(11) 0.0039(10) 0.0121(10)
C1 0.0364(11) 0.0419(11) 0.0338(10) -0.0058(9) 0.0027(8) -0.0034(8)
C2 0.0432(12) 0.0397(11) 0.0345(10) -0.0020(10) 0.0015(9) -0.0079(9)
C3 0.0442(12) 0.0530(13) 0.0313(10) -0.0056(11) 0.0008(9) -0.0057(9)
C4 0.0409(12) 0.0473(13) 0.0393(11) -0.0054(10) 0.0002(9) 0.0051(9)
C5 0.0461(12) 0.0395(12) 0.0479(12) -0.0003(10) 0.0027(11) -0.0031(10)
C6 0.0472(13) 0.0444(12) 0.0387(11) -0.0001(11) 0.0033(10) -0.0086(9)
C7 0.0505(14) 0.0474(12) 0.0338(10) -0.0023(11) 0.0026(10) -0.0050(9)
C8 0.0451(13) 0.0502(13) 0.0312(10) -0.0030(10) -0.0011(9) -0.0019(8)
C9 0.0438(13) 0.0434(12) 0.0384(11) -0.0010(10) -0.0004(10) -0.0060(9)
C10 0.0389(12) 0.0452(12) 0.0361(10) -0.0036(10) -0.0039(9) 0.0004(8)
C11 0.0455(12) 0.0455(12) 0.0315(10) -0.0065(10) -0.0008(9) -0.0027(9)
C12 0.0573(15) 0.0409(11) 0.0356(10) -0.0028(11) 0.0012(10) -0.0036(9)
C13 0.0617(16) 0.0462(12) 0.0321(10) -0.0020(12) 0.0023(10) 0.0012(8)
C14 0.0585(15) 0.0468(14) 0.0576(15) 0.0035(12) -0.0082(13) 0.0014(11)
C15 0.0664(17) 0.0673(16) 0.0429(13) -0.0129(15) 0.0121(13) -0.0077(11)
C16 0.172(4) 0.0442(14) 0.0557(16) 0.019(2) -0.002(2) 0.0042(12)

loop_
_atom_type_symbol
_atom_type_description
_atom_type_scat_dispersion_real
_atom_type_scat_dispersion_imag
_atom_type_scat_source
C C 0.0033 0.0000 'International Tables Vol C Tables 4.2.6.8 and 6.1.1.4'
H H 0.0000 0.0000 'International Tables Vol C Tables 4.2.6.8 and 6.1.1.4'
N N 0.0061 0.0000 'International Tables Vol C Tables 4.2.6.8 and 6.1.1.4'
O O 0.0106 0.0000 'International Tables Vol C Tables 4.2.6.8 and 6.1.1.4'

loop_
_geom_angle_atom_site_label_1
_geom_angle_atom_site_label_2
_geom_angle_atom_site_label_3
_geom_angle
C10 O5 C14 116.87(18)
C11 O6 C15 114.02(18)
C12 O7 C16 117.21(18)
C1 N1 N2 120.63(18)
C1 N1 H1N1 119.1(17)
N2 N1 H1N1 119.6(17)
C7 N2 N1 113.60(19)
O2 N3 O1 122.2(2)
O2 N3 C2 118.4(2)
O1 N3 C2 119.38(19)
O3 N4 O4 123.3(2)
O3 N4 C4 118.7(2)
O4 N4 C4 118.0(2)
N1 C1 C6 120.90(19)
N1 C1 C2 122.81(19)
C6 C1 C2 116.3(2)
C3 C2 C1 122.1(2)
C3 C2 N3 116.06(18)
C1 C2 N3 121.9(2)
C2 C3 C4 118.87(19)
C2 C3 H3A 120.6
C4 C3 H3A 120.6
C3 C4 C5 121.4(2)
C3 C4 N4 118.6(2)
C5 C4 N4 120.0(2)
C6 C5 C4 119.3(2)
C6 C5 H5A 120.4
C4 C5 H5A 120.4
C5 C6 C1 122.0(2)
C5 C6 H6A 119.0
C1 C6 H6A 119.0
N2 C7 C8 122.3(2)
N2 C7 H7A 118.8
C8 C7 H7A 118.8
C9 C8 C13 120.9(2)
C9 C8 C7 116.9(2)
C13 C8 C7 122.2(2)
C8 C9 C10 119.8(2)
C8 C9 H9A 120.1
C10 C9 H9A 120.1
O5 C10 C9 124.1(2)
O5 C10 C11 116.05(19)
C9 C10 C11 119.8(2)
O6 C11 C10 120.4(2)
O6 C11 C12 119.7(2)
C10 C11 C12 119.80(19)
O7 C12 C13 125.0(2)
O7 C12 C11 114.71(18)
C13 C12 C11 120.3(2)
C12 C13 C8 119.4(2)
C12 C13 H13A 120.3
C8 C13 H13A 120.3
O5 C14 H14A 109.5
O5 C14 H14B 109.5
H14A C14 H14B 109.5
O5 C14 H14C 109.5
H14A C14 H14C 109.5
H14B C14 H14C 109.5
O6 C15 H15A 109.5
O6 C15 H15B 109.5
H15A C15 H15B 109.5
O6 C15 H15C 109.5
H15A C15 H15C 109.5
H15B C15 H15C 109.5
O7 C16 H16A 109.5
O7 C16 H16B 109.5
H16A C16 H16B 109.5
O7 C16 H16C 109.5
H16A C16 H16C 109.5
H16B C16 H16C 109.5

loop_
_geom_bond_atom_site_label_1
_geom_bond_atom_site_label_2
_geom_bond_distance
O1 N3 1.229(3)
O2 N3 1.215(3)
O3 N4 1.223(3)
O4 N4 1.228(3)
O5 C10 1.369(3)
O5 C14 1.433(3)
O6 C11 1.377(2)
O6 C15 1.430(3)
O7 C12 1.358(3)
O7 C16 1.427(3)
N1 C1 1.344(3)
N1 N2 1.376(2)
N1 H1N1 0.82(2)
N2 C7 1.274(3)
N3 C2 1.459(3)
N4 C4 1.450(3)
C1 C6 1.416(3)
C1 C2 1.423(3)
C2 C3 1.379(3)
C3 C4 1.380(3)
C3 H3A 0.9300
C4 C5 1.398(3)
C5 C6 1.365(3)
C5 H5A 0.9300
C6 H6A 0.9300
C7 C8 1.469(3)
C7 H7A 0.9300
C8 C9 1.387(3)
C8 C13 1.391(3)
C9 C10 1.392(3)
C9 H9A 0.9300
C10 C11 1.394(3)
C11 C12 1.402(3)
C12 C13 1.386(3)
C13 H13A 0.9300
C14 H14A 0.9600
C14 H14B 0.9600
C14 H14C 0.9600
C15 H15A 0.9600
C15 H15B 0.9600
C15 H15C 0.9600
C16 H16A 0.9600
C16 H16B 0.9600
C16 H16C 0.9600

loop_
_geom_hbond_atom_site_label_D
_geom_hbond_atom_site_label_H
_geom_hbond_atom_site_label_A
_geom_hbond_site_symmetry_A
_geom_hbond_distance_DH
_geom_hbond_distance_HA
_geom_hbond_distance_DA
_geom_hbond_angle_DHA
_geom_hbond_publ_flag
N1 H1N1 O1 1_555 0.82(2) 2.04(2) 2.624(3) 129(2) y
C16 H16C O2 3_656 0.96 2.44 3.169(4) 133 y
C14 H14B Cg1 2_665 0.96 2.89 3.514(3) 123 y

loop_
_geom_torsion_atom_site_label_1
_geom_torsion_atom_site_label_2
_geom_torsion_atom_site_label_3
_geom_torsion_atom_site_label_4
_geom_torsion
C1 N1 N2 C7 -174.7(2)
N2 N1 C1 C6 -1.8(3)
N2 N1 C1 C2 177.9(2)
N1 C1 C2 C3 -176.6(2)
C6 C1 C2 C3 3.1(3)
N1 C1 C2 N3 4.2(4)
C6 C1 C2 N3 -176.1(2)
O2 N3 C2 C3 5.1(4)
O1 N3 C2 C3 -174.5(2)
O2 N3 C2 C1 -175.7(3)
O1 N3 C2 C1 4.7(4)
C1 C2 C3 C4 -1.7(4)
N3 C2 C3 C4 177.6(2)
C2 C3 C4 C5 -1.2(4)
C2 C3 C4 N4 -179.4(2)
O3 N4 C4 C3 -1.9(3)
O4 N4 C4 C3 177.5(3)
O3 N4 C4 C5 179.8(2)
O4 N4 C4 C5 -0.8(3)
C3 C4 C5 C6 2.4(4)
N4 C4 C5 C6 -179.4(2)
C4 C5 C6 C1 -0.8(4)
N1 C1 C6 C5 177.8(2)
C2 C1 C6 C5 -1.8(3)
N1 N2 C7 C8 -176.2(2)
N2 C7 C8 C9 166.5(2)
N2 C7 C8 C13 -10.3(4)
C13 C8 C9 C10 1.8(4)
C7 C8 C9 C10 -175.1(2)
C14 O5 C10 C9 -3.7(3)
C14 O5 C10 C11 177.5(2)
C8 C9 C10 O5 178.1(2)
C8 C9 C10 C11 -3.1(4)
C15 O6 C11 C10 -86.0(3)
C15 O6 C11 C12 97.3(3)
O5 C10 C11 O6 4.6(3)
C9 C10 C11 O6 -174.2(2)
O5 C10 C11 C12 -178.6(2)
C9 C10 C11 C12 2.5(4)
C16 O7 C12 C13 -0.1(4)
C16 O7 C12 C11 -179.8(3)
O6 C11 C12 O7 -4.0(3)
C10 C11 C12 O7 179.2(2)
O6 C11 C12 C13 176.3(2)
C10 C11 C12 C13 -0.5(4)
O7 C12 C13 C8 179.4(2)
C11 C12 C13 C8 -0.9(4)
C9 C8 C13 C12 0.3(4)
C7 C8 C13 C12 177.0(2)
